data_7236567
loop_
_publ_author_name
'Li, Tian-yi'
'Meyer, Toni'
'Meerheim, Rico'
'H\"oppner, Marco'
'K\"orner, Christian'
'Vandewal, Koen'
'Zeika, Olaf'
'Leo, Karl'

_publ_section_title
;
 Aza-BODIPY dyes with heterocyclic substituents and their derivatives
 bearing a cyanide co-ligand: NIR donor materials for vacuum-processed
 solar cells
;
_journal_issue 21
_journal_name_full 'Journal of Materials Chemistry A'
_journal_page_first 10696
_journal_paper_doi 10.1039/C7TA02133J
_journal_volume 5
_journal_year 2017
_chemical_formula_moiety 'C34 H25 N5'
_chemical_formula_sum 'C34 H25 N5'
_chemical_formula_weight 503.59
_space_group_crystal_system triclinic
_space_group_IT_number 2
_space_group_name_Hall '-P 1'
_space_group_name_H-M_alt 'P -1'
_atom_sites_solution_hydrogens geom
_atom_sites_solution_primary direct
_audit_creation_date 2015-10-05
_audit_creation_method
;
Olex2 1.2
(compiled 2015.01.26 svn.r3150 for OlexSys, GUI svn.r4998)
;
_audit_update_record
;
2016-03-24 deposited with the CCDC.
2017-04-29 downloaded from the CCDC.
;
_cell_angle_alpha 102.045(3)
_cell_angle_beta 108.397(3)
_cell_angle_gamma 99.521(3)
_cell_formula_units_Z 2
_cell_length_a 9.0354(4)
_cell_length_b 11.8886(5)
_cell_length_c 13.4146(6)
_cell_measurement_reflns_used 3146
_cell_measurement_temperature 200
_cell_measurement_theta_max 23.590
_cell_measurement_theta_min 2.413
_cell_volume 1295.03(11)
_computing_cell_refinement 'Bruker SAINT'
_computing_data_collection 'Bruker APEX2'
_computing_data_reduction 'Bruker SAINT'
_computing_molecular_graphics 'Olex2 (Dolomanov et al., 2009)'
_computing_publication_material 'Olex2 (Dolomanov et al., 2009)'
_computing_structure_refinement 'ShelXL (Sheldrick, 2008)'
_computing_structure_solution 'ShelXT (Sheldrick, 2015)'
_diffrn_ambient_temperature 200
_diffrn_detector 'Bruker APEX2 area detector'
_diffrn_detector_area_resol_mean 7.9
_diffrn_detector_type 'CCD area detector'
_diffrn_measured_fraction_theta_full 0.997
_diffrn_measured_fraction_theta_max 0.992
_diffrn_measurement_device 'three-circle diffractometer'
_diffrn_measurement_device_type 'Bruker SMART APEX2 area detector'
_diffrn_measurement_method '\f and \w scans'
_diffrn_radiation_monochromator graphite
_diffrn_radiation_probe x-ray
_diffrn_radiation_type MoK\a
_diffrn_radiation_wavelength 0.71073
_diffrn_reflns_av_R_equivalents 0.0527
_diffrn_reflns_av_unetI/netI 0.0714
_diffrn_reflns_Laue_measured_fraction_full 0.997
_diffrn_reflns_Laue_measured_fraction_max 0.992
_diffrn_reflns_limit_h_max 10
_diffrn_reflns_limit_h_min -10
_diffrn_reflns_limit_k_max 14
_diffrn_reflns_limit_k_min -14
_diffrn_reflns_limit_l_max 16
_diffrn_reflns_limit_l_min -15
_diffrn_reflns_number 14241
_diffrn_reflns_point_group_measured_fraction_full 0.997
_diffrn_reflns_point_group_measured_fraction_max 0.992
_diffrn_reflns_theta_full 25.000
_diffrn_reflns_theta_max 25.192
_diffrn_reflns_theta_min 1.666
_diffrn_source 'sealed X-ray tube'
_diffrn_source_target Mo
_diffrn_source_type 'Incoatec I\ms'
_diffrn_standards_number 0
_exptl_absorpt_coefficient_mu 0.078
_exptl_absorpt_correction_T_max 1.0000
_exptl_absorpt_correction_T_min 0.9198
_exptl_absorpt_correction_type numerical
_exptl_absorpt_process_details 'SADABS 2014/5'
_exptl_crystal_colour 'metallic black'
_exptl_crystal_colour_lustre metallic
_exptl_crystal_colour_primary black
_exptl_crystal_density_diffrn 1.291
_exptl_crystal_description plate
_exptl_crystal_F_000 528
_exptl_crystal_recrystallization_method 'crystallized from dichloromethane'
_exptl_crystal_size_max 0.206
_exptl_crystal_size_mid 0.164
_exptl_crystal_size_min 0.097
_refine_diff_density_max 0.160
_refine_diff_density_min -0.216
_refine_diff_density_rms 0.036
_refine_ls_extinction_method none
_refine_ls_goodness_of_fit_ref 0.923
_refine_ls_hydrogen_treatment constr
_refine_ls_matrix_type full
_refine_ls_number_parameters 355
_refine_ls_number_reflns 4623
_refine_ls_number_restraints 0
_refine_ls_restrained_S_all 0.923
_refine_ls_R_factor_all 0.0922
_refine_ls_R_factor_gt 0.0427
_refine_ls_shift/su_max 0.000
_refine_ls_shift/su_mean 0.000
_refine_ls_structure_factor_coef Fsqd
_refine_ls_weighting_details 'w=1/[\s^2^(Fo^2^)+(0.0403P)^2^] where P=(Fo^2^+2Fc^2^)/3'
_refine_ls_weighting_scheme calc
_refine_ls_wR_factor_gt 0.0806
_refine_ls_wR_factor_ref 0.0937
_reflns_Friedel_coverage 0.000
_reflns_number_gt 2764
_reflns_number_total 4623
_reflns_threshold_expression 'I > 2\s(I)'
_cod_data_source_file c7ta02133j2.cif
_cod_data_source_block jh_lty_2_ligand_0m
_cod_original_cell_volume 1295.03(10)
_cod_database_code 7236567
_shelxl_version_number 2013-4
_shelx_space_group_comment
;
The symmetry employed for this shelxl refinement is uniquely defined
by the following loop, which should always be used as a source of
symmetry information in preference to the above space-group names.
They are only intended as comments.
;
_olex2_refinement_description
;
1. Fixed Uiso
 At 1.2 times of:
  All C(H) groups, All N(H) groups
 At 1.5 times of:
  All C(H,H,H) groups
2. Others
 Sof(H3)=1-FVAR(1)
 Sof(H1)=FVAR(1)
3.a Aromatic/amide H refined with riding coordinates:
 N1(H1), N3(H3), C3(H3A), C4(H4), C5(H5), C6(H6), C10(H10), C12(H12), C13(H13),
  C14(H14), C15(H15), C20(H20), C21(H21), C22(H22), C23(H23), C27(H27),
 C29(H29), C30(H30), C31(H31), C32(H32)
3.b Idealised Me refined as rotating group:
 C17(H17A,H17B,H17C), C34(H34A,H34B,H34C)
;
_olex2_date_sample_data_collection 2015-10-28
_olex2_date_sample_submission 2015-09-28
_olex2_exptl_crystal_mounting_method 'mounted on a glas fiber with epoxy'
_olex2_submission_original_sample_id LTY-2-ligand
_olex2_submission_special_instructions 'No special instructions were received'

loop_
_space_group_symop_operation_xyz
'x, y, z'
'-x, -y, -z'

loop_
_atom_site_label
_atom_site_type_symbol
_atom_site_fract_x
_atom_site_fract_y
_atom_site_fract_z
_atom_site_U_iso_or_equiv
_atom_site_adp_type
_atom_site_occupancy
_atom_site_site_symmetry_order
_atom_site_calc_flag
_atom_site_refinement_flags_posn
_atom_site_refinement_flags_occupancy
N1 N 0.47395(17) 0.37883(14) 0.85744(12) 0.0322(4) Uani 1 1 d . .
H1 H 0.5213 0.4205 0.8239 0.039 Uiso 0.18(2) 1 calc R P
N2 N 0.73565(18) 0.27684(13) 0.81768(12) 0.0337(4) Uani 1 1 d . .
N3 N 0.41898(17) 0.55579(14) 0.76750(12) 0.0333(4) Uani 1 1 d . .
H3 H 0.4736 0.5011 0.7652 0.040 Uiso 0.82(2) 1 calc R P
N4 N 0.48079(17) 0.67977(13) 0.55323(12) 0.0338(4) Uani 1 1 d . .
N5 N 0.28292(17) 0.49120(14) 0.88235(12) 0.0336(4) Uani 1 1 d . .
C1 C 0.3521(2) 0.40399(17) 0.89537(14) 0.0320(5) Uani 1 1 d . .
C2 C 0.3088(2) 0.31564(16) 0.94781(14) 0.0323(5) Uani 1 1 d . .
C3 C 0.1972(2) 0.29833(18) 0.99702(16) 0.0418(5) Uani 1 1 d . .
H3A H 0.1296 0.3510 1.0016 0.050 Uiso 1 1 calc R .
C4 C 0.1866(3) 0.2021(2) 1.03951(17) 0.0520(6) Uani 1 1 d . .
H4 H 0.1102 0.1884 1.0734 0.062 Uiso 1 1 calc R .
C5 C 0.2850(3) 0.1252(2) 1.03369(17) 0.0519(6) Uani 1 1 d . .
H5 H 0.2760 0.0603 1.0643 0.062 Uiso 1 1 calc R .
C6 C 0.3962(3) 0.14178(19) 0.98394(16) 0.0444(6) Uani 1 1 d . .
H6 H 0.4644 0.0894 0.9803 0.053 Uiso 1 1 calc R .
C7 C 0.4057(2) 0.23684(17) 0.93944(15) 0.0338(5) Uani 1 1 d . .
C8 C 0.5044(2) 0.28103(17) 0.88142(15) 0.0327(5) Uani 1 1 d . .
C9 C 0.6118(2) 0.22116(17) 0.84423(15) 0.0337(5) Uani 1 1 d . .
C10 C 0.5947(2) 0.10160(17) 0.81338(16) 0.0397(5) Uani 1 1 d . .
H10 H 0.5198 0.0431 0.8236 0.048 Uiso 1 1 calc R .
C11 C 0.7074(2) 0.07956(17) 0.76353(16) 0.0365(5) Uani 1 1 d . .
C12 C 0.7412(2) -0.02380(18) 0.71317(17) 0.0464(6) Uani 1 1 d . .
H12 H 0.6838 -0.0999 0.7097 0.056 Uiso 1 1 calc R .
C13 C 0.8584(2) -0.01268(19) 0.66918(17) 0.0486(6) Uani 1 1 d . .
H13 H 0.8808 -0.0820 0.6333 0.058 Uiso 1 1 calc R .
C14 C 0.9455(2) 0.0989(2) 0.67622(18) 0.0489(6) Uani 1 1 d . .
H14 H 1.0270 0.1038 0.6455 0.059 Uiso 1 1 calc R .
C15 C 0.9172(2) 0.20206(18) 0.72628(16) 0.0422(5) Uani 1 1 d . .
H15 H 0.9782 0.2778 0.7317 0.051 Uiso 1 1 calc R .
C16 C 0.7948(2) 0.19035(17) 0.76865(15) 0.0337(5) Uani 1 1 d . .
C17 C 0.8070(2) 0.40326(17) 0.84824(17) 0.0455(6) Uani 1 1 d . .
H17A H 0.9228 0.4171 0.8630 0.068 Uiso 1 1 calc GR .
H17B H 0.7897 0.4424 0.9141 0.068 Uiso 1 1 calc GR .
H17C H 0.7567 0.4359 0.7883 0.068 Uiso 1 1 calc GR .
C18 C 0.3194(2) 0.56530(17) 0.82596(15) 0.0320(5) Uani 1 1 d . .
C19 C 0.2607(2) 0.66646(17) 0.81135(15) 0.0327(5) Uani 1 1 d . .
C20 C 0.1654(2) 0.72551(17) 0.85745(16) 0.0398(5) Uani 1 1 d . .
H20 H 0.1189 0.6943 0.9035 0.048 Uiso 1 1 calc R .
C21 C 0.1413(2) 0.82891(19) 0.83433(18) 0.0471(6) Uani 1 1 d . .
H21 H 0.0770 0.8698 0.8649 0.057 Uiso 1 1 calc R .
C22 C 0.2089(2) 0.87674(18) 0.76673(17) 0.0442(6) Uani 1 1 d . .
H22 H 0.1903 0.9495 0.7533 0.053 Uiso 1 1 calc R .
C23 C 0.3006(2) 0.82079(17) 0.71994(16) 0.0382(5) Uani 1 1 d . .
H23 H 0.3456 0.8534 0.6739 0.046 Uiso 1 1 calc R .
C24 C 0.3268(2) 0.71355(17) 0.74156(15) 0.0324(5) Uani 1 1 d . .
C25 C 0.4240(2) 0.64024(17) 0.71350(15) 0.0316(5) Uani 1 1 d . .
C26 C 0.5253(2) 0.64702(16) 0.64953(15) 0.0314(5) Uani 1 1 d . .
C27 C 0.6761(2) 0.62853(16) 0.67207(15) 0.0350(5) Uani 1 1 d . .
H27 H 0.7349 0.6055 0.7335 0.042 Uiso 1 1 calc R .
C28 C 0.7295(2) 0.64988(16) 0.58745(15) 0.0339(5) Uani 1 1 d . .
C29 C 0.8700(2) 0.64693(18) 0.56556(17) 0.0457(6) Uani 1 1 d . .
H29 H 0.9565 0.6255 0.6132 0.055 Uiso 1 1 calc R .
C30 C 0.8808(3) 0.6757(2) 0.47366(18) 0.0544(7) Uani 1 1 d . .
H30 H 0.9760 0.6737 0.4580 0.065 Uiso 1 1 calc R .
C31 C 0.7563(3) 0.7074(2) 0.40333(17) 0.0525(6) Uani 1 1 d . .
H31 H 0.7680 0.7273 0.3407 0.063 Uiso 1 1 calc R .
C32 C 0.6159(2) 0.71087(18) 0.42237(16) 0.0430(6) Uani 1 1 d . .
H32 H 0.5303 0.7324 0.3741 0.052 Uiso 1 1 calc R .
C33 C 0.6046(2) 0.68177(16) 0.51427(15) 0.0337(5) Uani 1 1 d . .
C34 C 0.3201(2) 0.68124(19) 0.48661(16) 0.0472(6) Uani 1 1 d . .
H34A H 0.2869 0.6240 0.4147 0.071 Uiso 1 1 calc GR .
H34B H 0.3201 0.7610 0.4777 0.071 Uiso 1 1 calc GR .
H34C H 0.2447 0.6597 0.5225 0.071 Uiso 1 1 calc GR .

loop_
_atom_site_aniso_label
_atom_site_aniso_U_11
_atom_site_aniso_U_22
_atom_site_aniso_U_33
_atom_site_aniso_U_23
_atom_site_aniso_U_13
_atom_site_aniso_U_12
N1 0.0332(9) 0.0364(10) 0.0301(9) 0.0117(8) 0.0116(8) 0.0133(8)
N2 0.0339(9) 0.0305(10) 0.0399(10) 0.0138(8) 0.0135(8) 0.0112(8)
N3 0.0316(9) 0.0380(10) 0.0383(10) 0.0158(8) 0.0161(8) 0.0164(8)
N4 0.0282(9) 0.0433(11) 0.0340(10) 0.0158(8) 0.0116(8) 0.0132(8)
N5 0.0359(9) 0.0365(10) 0.0318(9) 0.0126(8) 0.0126(8) 0.0133(8)
C1 0.0324(11) 0.0370(12) 0.0279(11) 0.0090(9) 0.0110(9) 0.0120(9)
C2 0.0371(11) 0.0341(12) 0.0262(10) 0.0097(9) 0.0111(9) 0.0096(9)
C3 0.0510(13) 0.0406(14) 0.0410(12) 0.0133(10) 0.0232(11) 0.0148(11)
C4 0.0665(16) 0.0533(16) 0.0550(15) 0.0241(12) 0.0396(13) 0.0180(13)
C5 0.0736(16) 0.0476(15) 0.0503(14) 0.0262(12) 0.0328(13) 0.0199(13)
C6 0.0537(14) 0.0450(14) 0.0433(13) 0.0207(11) 0.0210(11) 0.0177(11)
C7 0.0371(12) 0.0375(13) 0.0304(11) 0.0143(10) 0.0120(9) 0.0130(10)
C8 0.0321(11) 0.0357(13) 0.0310(11) 0.0114(9) 0.0089(9) 0.0126(10)
C9 0.0349(11) 0.0361(13) 0.0347(11) 0.0165(10) 0.0128(10) 0.0127(9)
C10 0.0401(12) 0.0338(13) 0.0523(13) 0.0181(11) 0.0215(11) 0.0110(10)
C11 0.0348(11) 0.0337(13) 0.0436(13) 0.0133(10) 0.0139(10) 0.0125(10)
C12 0.0440(13) 0.0320(13) 0.0659(15) 0.0128(11) 0.0234(12) 0.0111(10)
C13 0.0457(13) 0.0400(14) 0.0635(15) 0.0100(12) 0.0239(12) 0.0168(11)
C14 0.0413(13) 0.0506(15) 0.0627(15) 0.0172(12) 0.0248(12) 0.0190(11)
C15 0.0348(12) 0.0417(14) 0.0528(14) 0.0178(11) 0.0156(11) 0.0118(10)
C16 0.0306(11) 0.0347(12) 0.0358(12) 0.0119(9) 0.0080(9) 0.0138(9)
C17 0.0446(13) 0.0328(13) 0.0597(14) 0.0136(11) 0.0189(11) 0.0108(10)
C18 0.0304(11) 0.0371(13) 0.0319(11) 0.0128(10) 0.0123(9) 0.0115(9)
C19 0.0286(11) 0.0372(13) 0.0334(11) 0.0114(9) 0.0099(9) 0.0116(9)
C20 0.0377(12) 0.0418(13) 0.0476(13) 0.0137(11) 0.0228(10) 0.0141(10)
C21 0.0435(13) 0.0423(14) 0.0666(16) 0.0152(12) 0.0297(12) 0.0205(11)
C22 0.0401(12) 0.0398(13) 0.0627(15) 0.0203(11) 0.0237(12) 0.0185(10)
C23 0.0347(11) 0.0388(13) 0.0462(13) 0.0174(10) 0.0163(10) 0.0124(10)
C24 0.0294(11) 0.0329(12) 0.0366(11) 0.0120(10) 0.0111(9) 0.0108(9)
C25 0.0312(11) 0.0333(12) 0.0337(11) 0.0139(9) 0.0111(9) 0.0122(9)
C26 0.0332(11) 0.0327(12) 0.0326(11) 0.0132(9) 0.0129(9) 0.0126(9)
C27 0.0356(11) 0.0389(13) 0.0368(12) 0.0172(10) 0.0131(10) 0.0174(10)
C28 0.0326(11) 0.0345(12) 0.0335(12) 0.0072(9) 0.0122(10) 0.0080(9)
C29 0.0328(12) 0.0618(16) 0.0417(13) 0.0102(11) 0.0139(10) 0.0136(11)
C30 0.0335(13) 0.0815(19) 0.0418(14) 0.0054(13) 0.0174(11) 0.0050(12)
C31 0.0458(14) 0.0699(17) 0.0335(12) 0.0102(11) 0.0159(11) -0.0053(12)
C32 0.0381(12) 0.0534(15) 0.0339(12) 0.0125(10) 0.0105(10) 0.0067(11)
C33 0.0324(11) 0.0366(13) 0.0304(11) 0.0074(9) 0.0115(10) 0.0062(9)
C34 0.0371(12) 0.0645(16) 0.0423(13) 0.0186(11) 0.0093(10) 0.0240(11)

loop_
_atom_type_symbol
_atom_type_description
_atom_type_scat_dispersion_real
_atom_type_scat_dispersion_imag
_atom_type_scat_source
C C 0.0033 0.0016 'International Tables Vol C Tables 4.2.6.8 and 6.1.1.4'
H H 0.0000 0.0000 'International Tables Vol C Tables 4.2.6.8 and 6.1.1.4'
N N 0.0061 0.0033 'International Tables Vol C Tables 4.2.6.8 and 6.1.1.4'

loop_
_geom_angle_atom_site_label_1
_geom_angle_atom_site_label_2
_geom_angle_atom_site_label_3
_geom_angle
C1 N1 H1 126.5
C8 N1 H1 126.5
C8 N1 C1 107.06(16)
C9 N2 C17 126.85(15)
C16 N2 C9 108.02(16)
C16 N2 C17 124.66(16)
C18 N3 H3 123.8
C25 N3 H3 123.8
C25 N3 C18 112.44(16)
C26 N4 C34 127.13(16)
C33 N4 C26 108.47(15)
C33 N4 C34 122.52(16)
C1 N5 C18 122.33(16)
N1 C1 C2 109.52(16)
N5 C1 N1 125.65(18)
N5 C1 C2 124.78(17)
C3 C2 C1 133.18(18)
C3 C2 C7 120.8(2)
C7 C2 C1 106.05(17)
C2 C3 H3A 121.0
C2 C3 C4 118.1(2)
C4 C3 H3A 121.0
C3 C4 H4 119.3
C5 C4 C3 121.4(2)
C5 C4 H4 119.3
C4 C5 H5 119.6
C6 C5 C4 120.7(2)
C6 C5 H5 119.6
C5 C6 H6 120.9
C5 C6 C7 118.2(2)
C7 C6 H6 120.9
C2 C7 C8 105.52(18)
C6 C7 C2 120.75(19)
C6 C7 C8 133.72(19)
N1 C8 C7 111.84(17)
N1 C8 C9 122.59(18)
C9 C8 C7 125.32(19)
N2 C9 C8 124.01(18)
C10 C9 N2 108.71(16)
C10 C9 C8 126.54(19)
C9 C10 H10 125.9
C9 C10 C11 108.27(18)
C11 C10 H10 125.9
C12 C11 C10 134.0(2)
C16 C11 C10 106.44(16)
C16 C11 C12 119.52(19)
C11 C12 H12 120.7
C13 C12 C11 118.6(2)
C13 C12 H12 120.7
C12 C13 H13 119.5
C12 C13 C14 120.94(19)
C14 C13 H13 119.5
C13 C14 H14 119.0
C15 C14 C13 122.0(2)
C15 C14 H14 119.0
C14 C15 H15 121.6
C14 C15 C16 116.9(2)
C16 C15 H15 121.6
N2 C16 C11 108.53(17)
N2 C16 C15 129.45(19)
C15 C16 C11 122.00(17)
N2 C17 H17A 109.5
N2 C17 H17B 109.5
N2 C17 H17C 109.5
H17A C17 H17B 109.5
H17A C17 H17C 109.5
H17B C17 H17C 109.5
N3 C18 C19 105.88(17)
N5 C18 N3 126.30(17)
N5 C18 C19 127.79(17)
C20 C19 C18 132.17(19)
C20 C19 C24 120.05(18)
C24 C19 C18 107.62(16)
C19 C20 H20 120.9
C21 C20 C19 118.1(2)
C21 C20 H20 120.9
C20 C21 H21 119.0
C20 C21 C22 121.92(19)
C22 C21 H21 119.0
C21 C22 H22 119.4
C23 C22 C21 121.2(2)
C23 C22 H22 119.4
C22 C23 H23 120.9
C22 C23 C24 118.25(19)
C24 C23 H23 120.9
C23 C24 C19 120.37(17)
C23 C24 C25 132.00(19)
C25 C24 C19 107.38(18)
N3 C25 C24 106.62(17)
N3 C25 C26 120.85(16)
C24 C25 C26 132.36(19)
N4 C26 C25 122.54(16)
C27 C26 N4 109.03(17)
C27 C26 C25 128.38(18)
C26 C27 H27 126.1
C26 C27 C28 107.82(17)
C28 C27 H27 126.1
C29 C28 C27 134.77(19)
C29 C28 C33 118.61(18)
C33 C28 C27 106.62(16)
C28 C29 H29 120.7
C30 C29 C28 118.6(2)
C30 C29 H29 120.7
C29 C30 H30 119.2
C29 C30 C31 121.6(2)
C31 C30 H30 119.2
C30 C31 H31 119.4
C32 C31 C30 121.3(2)
C32 C31 H31 119.4
C31 C32 H32 121.3
C31 C32 C33 117.30(19)
C33 C32 H32 121.3
N4 C33 C28 108.05(16)
N4 C33 C32 129.30(18)
C32 C33 C28 122.64(18)
N4 C34 H34A 109.5
N4 C34 H34B 109.5
N4 C34 H34C 109.5
H34A C34 H34B 109.5
H34A C34 H34C 109.5
H34B C34 H34C 109.5

loop_
_geom_bond_atom_site_label_1
_geom_bond_atom_site_label_2
_geom_bond_distance
N1 H1 0.8800
N1 C1 1.400(2)
N1 C8 1.318(2)
N2 C9 1.386(2)
N2 C16 1.378(2)
N2 C17 1.448(2)
N3 H3 0.8800
N3 C18 1.371(2)
N3 C25 1.358(2)
N4 C26 1.384(2)
N4 C33 1.375(2)
N4 C34 1.450(2)
N5 C1 1.310(2)
N5 C18 1.340(2)
C1 C2 1.448(3)
C2 C3 1.379(3)
C2 C7 1.395(2)
C3 H3A 0.9500
C3 C4 1.384(3)
C4 H4 0.9500
C4 C5 1.383(3)
C5 H5 0.9500
C5 C6 1.381(3)
C6 H6 0.9500
C6 C7 1.387(3)
C7 C8 1.460(3)
C8 C9 1.443(2)
C9 C10 1.363(2)
C10 H10 0.9500
C10 C11 1.414(2)
C11 C12 1.403(2)
C11 C16 1.396(3)
C12 H12 0.9500
C12 C13 1.367(3)
C13 H13 0.9500
C13 C14 1.394(3)
C14 H14 0.9500
C14 C15 1.374(2)
C15 H15 0.9500
C15 C16 1.394(2)
C17 H17A 0.9800
C17 H17B 0.9800
C17 H17C 0.9800
C18 C19 1.418(2)
C19 C20 1.404(2)
C19 C24 1.417(2)
C20 H20 0.9500
C20 C21 1.364(3)
C21 H21 0.9500
C21 C22 1.403(3)
C22 H22 0.9500
C22 C23 1.364(2)
C23 H23 0.9500
C23 C24 1.406(2)
C24 C25 1.413(2)
C25 C26 1.443(2)
C26 C27 1.365(2)
C27 H27 0.9500
C27 C28 1.418(2)
C28 C29 1.395(2)
C28 C33 1.407(3)
C29 H29 0.9500
C29 C30 1.374(3)
C30 H30 0.9500
C30 C31 1.385(3)
C31 H31 0.9500
C31 C32 1.376(3)
C32 H32 0.9500
C32 C33 1.377(3)
C34 H34A 0.9800
C34 H34B 0.9800
C34 H34C 0.9800

loop_
_geom_torsion_atom_site_label_1
_geom_torsion_atom_site_label_2
_geom_torsion_atom_site_label_3
_geom_torsion_atom_site_label_4
_geom_torsion
N1 C1 C2 C3 -179.24(19)
N1 C1 C2 C7 -0.60(19)
N1 C8 C9 N2 25.1(3)
N1 C8 C9 C10 -143.9(2)
N2 C9 C10 C11 -1.4(2)
N3 C18 C19 C20 -174.25(18)
N3 C18 C19 C24 0.99(19)
N3 C25 C26 N4 144.68(18)
N3 C25 C26 C27 -38.0(3)
N4 C26 C27 C28 -0.1(2)
N5 C1 C2 C3 -1.5(3)
N5 C1 C2 C7 177.13(16)
N5 C18 C19 C20 7.5(3)
N5 C18 C19 C24 -177.28(17)
C1 N1 C8 C7 -1.28(19)
C1 N1 C8 C9 173.21(16)
C1 N5 C18 N3 6.0(3)
C1 N5 C18 C19 -176.02(17)
C1 C2 C3 C4 179.7(2)
C1 C2 C7 C6 178.79(17)
C1 C2 C7 C8 -0.15(19)
C2 C3 C4 C5 0.3(3)
C2 C7 C8 N1 0.9(2)
C2 C7 C8 C9 -173.40(17)
C3 C2 C7 C6 -2.4(3)
C3 C2 C7 C8 178.70(16)
C3 C4 C5 C6 -0.7(3)
C4 C5 C6 C7 -0.4(3)
C5 C6 C7 C2 1.9(3)
C5 C6 C7 C8 -179.5(2)
C6 C7 C8 N1 -177.8(2)
C6 C7 C8 C9 7.9(3)
C7 C2 C3 C4 1.2(3)
C7 C8 C9 N2 -161.12(17)
C7 C8 C9 C10 29.8(3)
C8 N1 C1 N5 -176.53(17)
C8 N1 C1 C2 1.17(19)
C8 C9 C10 C11 169.05(18)
C9 N2 C16 C11 0.4(2)
C9 N2 C16 C15 178.81(19)
C9 C10 C11 C12 -177.1(2)
C9 C10 C11 C16 1.6(2)
C10 C11 C12 C13 177.8(2)
C10 C11 C16 N2 -1.2(2)
C10 C11 C16 C15 -179.78(17)
C11 C12 C13 C14 1.5(3)
C12 C11 C16 N2 177.72(17)
C12 C11 C16 C15 -0.8(3)
C12 C13 C14 C15 -0.6(3)
C13 C14 C15 C16 -1.0(3)
C14 C15 C16 N2 -176.56(19)
C14 C15 C16 C11 1.7(3)
C16 N2 C9 C8 -170.11(17)
C16 N2 C9 C10 0.6(2)
C16 C11 C12 C13 -0.8(3)
C17 N2 C9 C8 17.6(3)
C17 N2 C9 C10 -171.68(17)
C17 N2 C16 C11 172.91(17)
C17 N2 C16 C15 -8.7(3)
C18 N3 C25 C24 2.6(2)
C18 N3 C25 C26 178.41(15)
C18 N5 C1 N1 2.5(3)
C18 N5 C1 C2 -174.85(17)
C18 C19 C20 C21 173.78(19)
C18 C19 C24 C23 -174.51(16)
C18 C19 C24 C25 0.5(2)
C19 C20 C21 C22 -0.1(3)
C19 C24 C25 N3 -1.8(2)
C19 C24 C25 C26 -176.98(18)
C20 C19 C24 C23 1.4(3)
C20 C19 C24 C25 176.43(16)
C20 C21 C22 C23 0.7(3)
C21 C22 C23 C24 -0.3(3)
C22 C23 C24 C19 -0.8(3)
C22 C23 C24 C25 -174.34(19)
C23 C24 C25 N3 172.39(18)
C23 C24 C25 C26 -2.8(3)
C24 C19 C20 C21 -1.0(3)
C24 C25 C26 N4 -40.7(3)
C24 C25 C26 C27 136.6(2)
C25 N3 C18 N5 176.06(17)
C25 N3 C18 C19 -2.2(2)
C25 C26 C27 C28 -177.70(18)
C26 N4 C33 C28 -0.1(2)
C26 N4 C33 C32 -178.89(19)
C26 C27 C28 C29 179.2(2)
C26 C27 C28 C33 0.1(2)
C27 C28 C29 C30 -178.9(2)
C27 C28 C33 N4 0.0(2)
C27 C28 C33 C32 178.91(18)
C28 C29 C30 C31 0.2(3)
C29 C28 C33 N4 -179.30(16)
C29 C28 C33 C32 -0.4(3)
C29 C30 C31 C32 -0.4(3)
C30 C31 C32 C33 0.2(3)
C31 C32 C33 N4 178.85(18)
C31 C32 C33 C28 0.2(3)
C33 N4 C26 C25 177.88(16)
C33 N4 C26 C27 0.1(2)
C33 C28 C29 C30 0.2(3)
C34 N4 C26 C25 -17.6(3)
C34 N4 C26 C27 164.66(17)
C34 N4 C33 C28 -165.48(17)
C34 N4 C33 C32 15.7(3)
